data_4125066
loop_
_publ_author_name
'Wang, Tongdao'
'Kehr, Gerald'
'Liu, Lei'
'Grimme, Stefan'
'Daniliuc, Constantin G.'
'Erker, Gerhard'

_publ_section_title
;
 Selective Oxidation of an Active Intramolecular Amine/Borane Frustrated
 Lewis Pair with Dioxygen.
;
_journal_issue 13
_journal_name_full 'Journal of the American Chemical Society'
_journal_page_first 4302
_journal_page_last 4305
_journal_paper_doi 10.1021/jacs.6b00325
_journal_volume 138
_journal_year 2016
_chemical_formula_sum 'C36 H25 B2 F20 N'
_chemical_formula_weight 873.19
_chemical_name_systematic
; 
 ? 
;
_space_group_IT_number 14
_symmetry_cell_setting monoclinic
_symmetry_space_group_name_Hall '-P 2yn'
_symmetry_space_group_name_H-M 'P 1 21/n 1'
_atom_sites_solution_hydrogens geom
_atom_sites_solution_primary direct
_atom_sites_solution_secondary difmap
_audit_creation_method SHELXL-97
_cell_angle_alpha 90.00
_cell_angle_beta 99.3700(10)
_cell_angle_gamma 90.00
_cell_formula_units_Z 4
_cell_length_a 12.3941(4)
_cell_length_b 19.3768(6)
_cell_length_c 17.7912(7)
_cell_measurement_reflns_used 9168
_cell_measurement_temperature 223(2)
_cell_measurement_theta_max 28.28
_cell_measurement_theta_min 4.08
_cell_volume 4215.7(3)
_computing_cell_refinement 'Collect (Nonius B.V., 1998)'
_computing_data_collection 'Collect (Nonius B.V., 1998)'
_computing_data_reduction 'Denzo-SMN (Otwinowski & Minor, 1997)'
_computing_molecular_graphics 'XP (BrukerAXS, 2000)'
_computing_publication_material 'SHELXL-97 (Sheldrick, 1997)'
_computing_structure_refinement 'SHELXL-97 (Sheldrick, 1997)'
_computing_structure_solution 'SHELXS-97 (Sheldrick, 1990)'
_diffrn_ambient_temperature 223(2)
_diffrn_measured_fraction_theta_full 0.992
_diffrn_measured_fraction_theta_max 0.992
_diffrn_measurement_device_type 'Nonius KappaCCD APEXII'
_diffrn_measurement_method '\w and \f scans'
_diffrn_radiation_monochromator 'Montel mirror'
_diffrn_radiation_source 'rotating anode Nonius FR591'
_diffrn_radiation_type MoK\a
_diffrn_radiation_wavelength 0.71073
_diffrn_reflns_av_R_equivalents 0.057
_diffrn_reflns_av_sigmaI/netI 0.0449
_diffrn_reflns_limit_h_max 14
_diffrn_reflns_limit_h_min -14
_diffrn_reflns_limit_k_max 23
_diffrn_reflns_limit_k_min 0
_diffrn_reflns_limit_l_max 21
_diffrn_reflns_limit_l_min 0
_diffrn_reflns_number 27074
_diffrn_reflns_theta_full 25.00
_diffrn_reflns_theta_max 25.00
_diffrn_reflns_theta_min 4.10
_exptl_absorpt_coefficient_mu 0.142
_exptl_absorpt_correction_T_max 0.9860
_exptl_absorpt_correction_T_min 0.9818
_exptl_absorpt_correction_type multi-scan
_exptl_absorpt_process_details 'Denzo (Otwinowski, Borek, Majewski & Minor, 2003)'
_exptl_crystal_colour colourless
_exptl_crystal_density_diffrn 1.376
_exptl_crystal_density_method 'not measured'
_exptl_crystal_description prism
_exptl_crystal_F_000 1752
_exptl_crystal_size_max 0.13
_exptl_crystal_size_mid 0.10
_exptl_crystal_size_min 0.10
_refine_diff_density_max 0.369
_refine_diff_density_min -0.328
_refine_diff_density_rms 0.078
_refine_ls_extinction_method none
_refine_ls_goodness_of_fit_ref 1.103
_refine_ls_hydrogen_treatment mixed
_refine_ls_matrix_type full
_refine_ls_number_parameters 644
_refine_ls_number_reflns 7362
_refine_ls_number_restraints 308
_refine_ls_restrained_S_all 1.093
_refine_ls_R_factor_all 0.1237
_refine_ls_R_factor_gt 0.0891
_refine_ls_shift/su_max 0.000
_refine_ls_shift/su_mean 0.000
_refine_ls_structure_factor_coef Fsqd
_refine_ls_weighting_details 'calc w=1/[\s^2^(Fo^2^)+(0.0899P)^2^+9.7534P] where P=(Fo^2^+2Fc^2^)/3'
_refine_ls_weighting_scheme calc
_refine_ls_wR_factor_gt 0.2212
_refine_ls_wR_factor_ref 0.2379
_reflns_number_gt 5128
_reflns_number_total 7362
_reflns_threshold_expression >2sigma(I)
_cod_data_source_file ja6b00325_si_002.cif
_cod_data_source_block erk8128
_cod_original_sg_symbol_H-M P21/n
_cod_database_code 4125066

loop_
_symmetry_equiv_pos_as_xyz
'x, y, z'
'-x+1/2, y+1/2, -z+1/2'
'-x, -y, -z'
'x-1/2, -y-1/2, z-1/2'

loop_
_atom_site_label
_atom_site_type_symbol
_atom_site_fract_x
_atom_site_fract_y
_atom_site_fract_z
_atom_site_U_iso_or_equiv
_atom_site_adp_type
_atom_site_occupancy
_atom_site_symmetry_multiplicity
_atom_site_calc_flag
_atom_site_refinement_flags
_atom_site_disorder_assembly
_atom_site_disorder_group
N1 N 1.0227(3) 0.1806(2) 0.8027(2) 0.0377(9) Uani 1 1 d . . .
H02 H 1.010(4) 0.226(3) 0.772(3) 0.052(14) Uiso 1 1 d . . .
C1 C 0.9148(3) 0.1410(2) 0.7839(3) 0.0371(10) Uani 1 1 d . . .
H1A H 0.9246 0.1021 0.7505 0.045 Uiso 1 1 calc R . .
H1B H 0.8952 0.1222 0.8310 0.045 Uiso 1 1 calc R . .
C2 C 0.8227(3) 0.1857(2) 0.7455(3) 0.0396(11) Uani 1 1 d . . .
H2A H 0.8449 0.2089 0.7015 0.047 Uiso 1 1 calc R . .
H2B H 0.8060 0.2212 0.7811 0.047 Uiso 1 1 calc R . .
C3 C 0.7220(3) 0.1427(2) 0.7195(3) 0.0344(10) Uani 1 1 d . A .
H3 H 0.7383 0.1027 0.6886 0.041 Uiso 1 1 calc R . .
C11 C 1.1105(4) 0.1568(2) 0.7538(3) 0.0471(12) Uani 1 1 d . . .
C12 C 1.2101(4) 0.2033(3) 0.7745(4) 0.0585(15) Uani 1 1 d . . .
H12A H 1.2683 0.1867 0.7479 0.070 Uiso 1 1 calc R . .
H12B H 1.1906 0.2501 0.7560 0.070 Uiso 1 1 calc R . .
C13 C 1.2540(4) 0.2069(3) 0.8584(4) 0.0695(18) Uani 1 1 d . . .
H13A H 1.3180 0.2374 0.8672 0.083 Uiso 1 1 calc R . .
H13B H 1.2767 0.1609 0.8775 0.083 Uiso 1 1 calc R . .
C14 C 1.1657(4) 0.2345(3) 0.9006(4) 0.0639(16) Uani 1 1 d . . .
H14A H 1.1469 0.2816 0.8831 0.077 Uiso 1 1 calc R . .
H14B H 1.1950 0.2368 0.9551 0.077 Uiso 1 1 calc R . .
C15 C 1.0609(4) 0.1905(3) 0.8893(3) 0.0492(12) Uani 1 1 d . . .
C16 C 1.0594(5) 0.1684(3) 0.6711(3) 0.0642(15) Uani 1 1 d . . .
H16A H 1.0304 0.2149 0.6650 0.096 Uiso 1 1 calc R . .
H16B H 1.0007 0.1354 0.6568 0.096 Uiso 1 1 calc R . .
H16C H 1.1145 0.1622 0.6387 0.096 Uiso 1 1 calc R . .
C17 C 1.1406(4) 0.0800(3) 0.7682(4) 0.0602(15) Uani 1 1 d . . .
H17A H 1.1774 0.0631 0.7277 0.090 Uiso 1 1 calc R . .
H17B H 1.0746 0.0534 0.7692 0.090 Uiso 1 1 calc R . .
H17C H 1.1888 0.0754 0.8167 0.090 Uiso 1 1 calc R . .
C18 C 0.9714(5) 0.2319(3) 0.9177(3) 0.0610(15) Uani 1 1 d . . .
H18A H 0.9054 0.2042 0.9134 0.092 Uiso 1 1 calc R . .
H18B H 0.9565 0.2733 0.8873 0.092 Uiso 1 1 calc R . .
H18C H 0.9950 0.2445 0.9706 0.092 Uiso 1 1 calc R . .
C19 C 1.0795(5) 0.1223(3) 0.9312(4) 0.0714(18) Uani 1 1 d . . .
H19A H 1.1037 0.1309 0.9851 0.107 Uiso 1 1 calc R . .
H19B H 1.1350 0.0961 0.9109 0.107 Uiso 1 1 calc R . .
H19C H 1.0118 0.0962 0.9245 0.107 Uiso 1 1 calc R . .
B1 B 0.6059(4) 0.1759(2) 0.6873(3) 0.0355(11) Uani 1 1 d . A .
H01 H 0.552(4) 0.159(2) 0.747(3) 0.049(13) Uiso 1 1 d . . .
C21 C 0.5872(3) 0.2589(2) 0.6802(2) 0.0348(10) Uani 1 1 d . . .
F22 F 0.4255(2) 0.25693(14) 0.73387(18) 0.0530(7) Uani 1 1 d . . .
C22 C 0.4994(4) 0.2926(2) 0.7026(3) 0.0408(11) Uani 1 1 d . . .
F23 F 0.3949(2) 0.39206(16) 0.7186(2) 0.0662(9) Uani 1 1 d . . .
C23 C 0.4814(4) 0.3628(2) 0.6946(3) 0.0482(12) Uani 1 1 d . . .
F24 F 0.5367(3) 0.47096(13) 0.6550(2) 0.0719(10) Uani 1 1 d . . .
C24 C 0.5527(4) 0.4031(2) 0.6625(3) 0.0488(13) Uani 1 1 d . . .
F25 F 0.7105(3) 0.40987(14) 0.60463(18) 0.0619(8) Uani 1 1 d . . .
C25 C 0.6397(4) 0.3717(2) 0.6382(3) 0.0461(12) Uani 1 1 d . . .
F26 F 0.7384(2) 0.27536(13) 0.61489(16) 0.0500(7) Uani 1 1 d . . .
C26 C 0.6544(4) 0.3017(2) 0.6452(3) 0.0387(11) Uani 1 1 d . . .
C31 C 0.5356(4) 0.1359(2) 0.6156(3) 0.0360(10) Uani 1 1 d . . .
F32 F 0.3753(2) 0.12331(16) 0.67118(18) 0.0597(8) Uani 1 1 d . . .
C32 C 0.4284(4) 0.1144(2) 0.6111(3) 0.0430(11) Uani 1 1 d . . .
F33 F 0.2648(3) 0.06307(19) 0.5492(2) 0.0788(11) Uani 1 1 d . . .
C33 C 0.3675(4) 0.0829(3) 0.5480(3) 0.0523(13) Uani 1 1 d . . .
F34 F 0.3590(3) 0.04264(18) 0.42258(19) 0.0831(11) Uani 1 1 d . . .
C34 C 0.4142(5) 0.0729(3) 0.4847(3) 0.0542(14) Uani 1 1 d . . .
F35 F 0.5686(3) 0.08359(18) 0.42294(18) 0.0772(10) Uani 1 1 d . . .
C35 C 0.5207(5) 0.0931(3) 0.4856(3) 0.0525(13) Uani 1 1 d . . .
F36 F 0.6820(2) 0.14318(16) 0.54531(17) 0.0577(8) Uani 1 1 d . . .
C36 C 0.5785(4) 0.1238(2) 0.5496(3) 0.0432(11) Uani 1 1 d . . .
B2 B 0.6453(4) 0.1217(2) 0.7794(3) 0.0346(11) Uani 1 1 d D . .
C41 C 0.6799(16) 0.1503(6) 0.8655(5) 0.037(4) Uani 0.73(2) 1 d PDU A 1
F42 F 0.6059(10) 0.2626(4) 0.8474(4) 0.064(2) Uani 0.73(2) 1 d PDU A 1
C42 C 0.6570(9) 0.2140(4) 0.8943(4) 0.040(2) Uani 0.73(2) 1 d PDU A 1
F43 F 0.6632(9) 0.2974(3) 0.9920(4) 0.075(3) Uani 0.73(2) 1 d PDU A 1
C43 C 0.6859(9) 0.2333(4) 0.9694(4) 0.047(2) Uani 0.73(2) 1 d PDU A 1
F44 F 0.7556(11) 0.2013(6) 1.0979(5) 0.077(3) Uani 0.73(2) 1 d PDU A 1
C44 C 0.7417(12) 0.1883(5) 1.0205(5) 0.054(4) Uani 0.73(2) 1 d PDU A 1
F45 F 0.8282(9) 0.0813(5) 1.0444(5) 0.061(2) Uani 0.73(2) 1 d PDU A 1
C45 C 0.7680(13) 0.1246(5) 0.9955(5) 0.045(3) Uani 0.73(2) 1 d PDU A 1
F46 F 0.7757(8) 0.0468(4) 0.8980(6) 0.044(2) Uani 0.73(2) 1 d PDU A 1
C46 C 0.7375(15) 0.1079(6) 0.9204(5) 0.036(3) Uani 0.73(2) 1 d PDU A 1
C41A C 0.662(4) 0.1460(16) 0.8679(9) 0.021(6) Uani 0.27(2) 1 d PDU A 2
F42A F 0.5615(17) 0.2506(10) 0.8547(11) 0.051(5) Uani 0.27(2) 1 d PDU A 2
C42A C 0.621(2) 0.2033(11) 0.8992(9) 0.040(6) Uani 0.27(2) 1 d PDU A 2
F43A F 0.608(2) 0.2799(11) 1.0007(10) 0.082(6) Uani 0.27(2) 1 d PDU A 2
C43A C 0.647(3) 0.2210(12) 0.9746(10) 0.056(7) Uani 0.27(2) 1 d PDU A 2
F44A F 0.780(2) 0.2140(15) 1.0874(15) 0.060(6) Uani 0.27(2) 1 d PDU A 2
C44A C 0.718(3) 0.1829(12) 1.0253(14) 0.047(8) Uani 0.27(2) 1 d PDU A 2
F45A F 0.794(2) 0.0724(12) 1.0500(14) 0.055(6) Uani 0.27(2) 1 d PDU A 2
C45A C 0.747(4) 0.1198(13) 0.9997(11) 0.043(8) Uani 0.27(2) 1 d PDU A 2
F46A F 0.746(2) 0.0393(11) 0.9055(15) 0.040(5) Uani 0.27(2) 1 d PDU A 2
C46A C 0.721(5) 0.1048(16) 0.9237(11) 0.037(8) Uani 0.27(2) 1 d PDU A 2
C51 C 0.5912(3) 0.0447(2) 0.7741(3) 0.0355(10) Uani 1 1 d . A .
F52 F 0.4358(2) 0.08540(14) 0.82174(19) 0.0578(8) Uani 1 1 d . A .
C52 C 0.4902(4) 0.0329(2) 0.7949(3) 0.0472(12) Uani 1 1 d . . .
F53 F 0.3410(3) -0.0387(2) 0.8125(3) 0.0968(14) Uani 1 1 d . . .
C53 C 0.4384(4) -0.0308(3) 0.7911(4) 0.0591(15) Uani 1 1 d . A .
F54 F 0.4476(3) -0.14953(16) 0.7624(3) 0.0963(14) Uani 1 1 d . A .
C54 C 0.4947(5) -0.0866(3) 0.7673(3) 0.0610(16) Uani 1 1 d . . .
F55 F 0.6464(3) -0.13362(14) 0.7248(2) 0.0769(11) Uani 1 1 d . . .
C55 C 0.5948(4) -0.0780(2) 0.7480(3) 0.0506(13) Uani 1 1 d . A .
F56 F 0.7435(2) -0.01078(13) 0.73462(17) 0.0523(7) Uani 1 1 d . A .
C56 C 0.6412(4) -0.0139(2) 0.7527(3) 0.0406(11) Uani 1 1 d . . .

loop_
_atom_site_aniso_label
_atom_site_aniso_U_11
_atom_site_aniso_U_22
_atom_site_aniso_U_33
_atom_site_aniso_U_23
_atom_site_aniso_U_13
_atom_site_aniso_U_12
N1 0.0292(18) 0.038(2) 0.044(2) -0.0006(18) 0.0027(16) -0.0013(15)
C1 0.032(2) 0.034(2) 0.045(3) 0.0000(19) 0.007(2) -0.0028(18)
C2 0.034(2) 0.044(2) 0.040(3) -0.001(2) 0.003(2) -0.0012(19)
C3 0.033(2) 0.029(2) 0.041(3) -0.0035(18) 0.0061(19) -0.0024(17)
C11 0.038(2) 0.044(3) 0.062(3) -0.006(2) 0.016(2) 0.001(2)
C12 0.032(2) 0.052(3) 0.095(5) -0.009(3) 0.022(3) -0.004(2)
C13 0.031(3) 0.065(4) 0.107(5) -0.012(3) -0.004(3) -0.006(2)
C14 0.046(3) 0.065(3) 0.075(4) -0.015(3) -0.005(3) -0.014(3)
C15 0.042(3) 0.049(3) 0.054(3) -0.006(2) 0.002(2) -0.006(2)
C16 0.064(3) 0.076(4) 0.059(4) -0.003(3) 0.028(3) -0.009(3)
C17 0.047(3) 0.047(3) 0.087(4) -0.008(3) 0.012(3) 0.003(2)
C18 0.064(3) 0.063(3) 0.059(4) -0.023(3) 0.019(3) -0.018(3)
C19 0.082(4) 0.067(4) 0.058(4) 0.011(3) -0.013(3) -0.009(3)
B1 0.036(3) 0.031(2) 0.039(3) 0.000(2) 0.005(2) -0.001(2)
C21 0.034(2) 0.032(2) 0.036(2) 0.0011(18) -0.0037(19) -0.0035(18)
F22 0.0405(14) 0.0471(15) 0.073(2) 0.0062(14) 0.0132(14) 0.0001(12)
C22 0.037(2) 0.036(2) 0.048(3) 0.005(2) 0.001(2) -0.0025(19)
F23 0.0566(18) 0.0536(18) 0.088(2) -0.0072(16) 0.0115(17) 0.0184(14)
C23 0.047(3) 0.041(3) 0.053(3) -0.006(2) -0.003(2) 0.008(2)
F24 0.091(2) 0.0260(14) 0.093(3) 0.0021(15) 0.000(2) 0.0062(14)
C24 0.063(3) 0.029(2) 0.051(3) 0.002(2) -0.005(3) 0.001(2)
F25 0.078(2) 0.0392(15) 0.067(2) 0.0096(14) 0.0073(16) -0.0228(14)
C25 0.062(3) 0.033(2) 0.040(3) 0.002(2) -0.001(2) -0.015(2)
F26 0.0567(17) 0.0413(14) 0.0554(18) 0.0047(13) 0.0190(14) -0.0041(13)
C26 0.042(2) 0.034(2) 0.037(3) -0.0008(19) -0.001(2) -0.0028(19)
C31 0.043(2) 0.024(2) 0.039(3) -0.0001(18) 0.002(2) 0.0012(18)
F32 0.0380(15) 0.077(2) 0.065(2) -0.0169(16) 0.0109(14) -0.0088(14)
C32 0.037(2) 0.038(2) 0.052(3) 0.003(2) 0.001(2) 0.000(2)
F33 0.0512(18) 0.091(2) 0.086(3) -0.014(2) -0.0133(17) -0.0228(17)
C33 0.048(3) 0.045(3) 0.058(4) -0.001(2) -0.008(3) -0.008(2)
F34 0.106(3) 0.076(2) 0.055(2) -0.0168(17) -0.0246(19) -0.014(2)
C34 0.074(4) 0.039(3) 0.043(3) -0.002(2) -0.011(3) -0.002(3)
F35 0.119(3) 0.075(2) 0.0395(18) -0.0128(16) 0.0171(18) -0.011(2)
C35 0.082(4) 0.042(3) 0.031(3) 0.000(2) 0.002(3) 0.005(3)
F36 0.0627(19) 0.0618(18) 0.0517(18) -0.0086(14) 0.0186(15) -0.0124(15)
C36 0.057(3) 0.031(2) 0.042(3) -0.001(2) 0.007(2) 0.000(2)
B2 0.034(2) 0.028(2) 0.040(3) 0.001(2) 0.000(2) 0.006(2)
C41 0.033(7) 0.032(4) 0.046(5) 0.001(3) 0.002(4) -0.003(4)
F42 0.088(5) 0.041(3) 0.055(3) -0.007(2) -0.010(3) 0.021(3)
C42 0.044(5) 0.034(4) 0.038(4) -0.005(3) 0.002(3) 0.002(3)
F43 0.095(5) 0.057(3) 0.066(3) -0.032(3) -0.001(3) 0.024(3)
C43 0.049(5) 0.042(4) 0.050(4) -0.016(3) 0.003(3) 0.006(4)
F44 0.096(6) 0.092(6) 0.040(3) -0.014(3) 0.001(4) 0.016(4)
C44 0.054(6) 0.065(5) 0.038(5) -0.012(4) -0.010(4) 0.005(4)
F45 0.062(5) 0.070(4) 0.045(3) 0.009(3) -0.009(3) 0.009(4)
C45 0.041(6) 0.051(5) 0.041(4) -0.002(4) 0.001(4) 0.003(4)
F46 0.045(4) 0.034(3) 0.051(4) -0.005(2) -0.001(3) 0.006(3)
C46 0.030(6) 0.036(4) 0.045(5) -0.007(3) 0.010(3) 0.003(4)
C41A 0.020(10) 0.024(9) 0.022(8) -0.002(6) 0.009(6) -0.008(7)
F42A 0.051(8) 0.042(7) 0.056(7) -0.013(5) -0.004(6) 0.017(6)
C42A 0.043(10) 0.039(9) 0.037(8) 0.000(6) 0.004(7) 0.001(7)
F43A 0.098(10) 0.084(9) 0.065(8) -0.022(6) 0.014(7) 0.017(7)
C43A 0.059(10) 0.052(9) 0.057(9) -0.011(7) 0.012(7) 0.009(8)
F44A 0.055(8) 0.073(9) 0.051(9) -0.009(7) 0.003(6) -0.004(6)
C44A 0.050(11) 0.056(10) 0.037(10) -0.008(7) 0.013(7) -0.002(7)
F45A 0.059(10) 0.052(7) 0.050(8) 0.013(5) 0.003(7) -0.004(7)
C45A 0.043(12) 0.047(10) 0.039(10) 0.004(7) 0.008(7) 0.002(7)
F46A 0.047(10) 0.033(7) 0.039(7) 0.006(5) 0.005(7) 0.003(6)
C46A 0.039(12) 0.031(10) 0.041(10) 0.003(7) 0.010(7) -0.008(7)
C51 0.040(2) 0.028(2) 0.037(2) 0.0023(18) 0.001(2) 0.0018(18)
F52 0.0527(17) 0.0491(16) 0.077(2) 0.0057(15) 0.0271(15) 0.0058(13)
C52 0.049(3) 0.034(2) 0.057(3) 0.007(2) 0.003(2) 0.000(2)
F53 0.059(2) 0.075(2) 0.160(4) 0.022(2) 0.028(2) -0.0233(18)
C53 0.049(3) 0.046(3) 0.079(4) 0.012(3) 0.000(3) -0.012(2)
F54 0.110(3) 0.0393(17) 0.131(4) 0.0072(19) -0.006(3) -0.0353(19)
C54 0.072(4) 0.037(3) 0.069(4) 0.007(3) -0.006(3) -0.018(3)
F55 0.108(3) 0.0306(15) 0.087(3) -0.0123(15) -0.001(2) 0.0088(16)
C55 0.063(3) 0.029(2) 0.055(3) -0.008(2) -0.006(3) 0.002(2)
F56 0.0578(17) 0.0379(14) 0.0617(19) -0.0017(13) 0.0110(14) 0.0110(12)
C56 0.042(3) 0.035(2) 0.041(3) -0.003(2) -0.005(2) -0.0004(19)

loop_
_atom_type_symbol
_atom_type_description
_atom_type_scat_dispersion_real
_atom_type_scat_dispersion_imag
_atom_type_scat_source
C C 0.0033 0.0016 'International Tables Vol C Tables 4.2.6.8 and 6.1.1.4'
H H 0.0000 0.0000 'International Tables Vol C Tables 4.2.6.8 and 6.1.1.4'
B B 0.0013 0.0007 'International Tables Vol C Tables 4.2.6.8 and 6.1.1.4'
N N 0.0061 0.0033 'International Tables Vol C Tables 4.2.6.8 and 6.1.1.4'
F F 0.0171 0.0103 'International Tables Vol C Tables 4.2.6.8 and 6.1.1.4'

loop_
_geom_angle_atom_site_label_1
_geom_angle_atom_site_label_2
_geom_angle_atom_site_label_3
_geom_angle
C1 N1 C15 113.2(4)
C1 N1 C11 113.0(3)
C15 N1 C11 117.4(3)
C1 N1 H02 105(3)
C15 N1 H02 115(3)
C11 N1 H02 91(3)
C2 C1 N1 112.4(3)
C2 C1 H1A 109.1
N1 C1 H1A 109.1
C2 C1 H1B 109.1
N1 C1 H1B 109.1
H1A C1 H1B 107.9
C1 C2 C3 110.5(4)
C1 C2 H2A 109.6
C3 C2 H2A 109.6
C1 C2 H2B 109.6
C3 C2 H2B 109.6
H2A C2 H2B 108.1
C2 C3 B2 119.4(4)
C2 C3 B1 122.7(4)
B2 C3 B1 75.0(3)
C2 C3 H3 111.7
B2 C3 H3 111.7
B1 C3 H3 111.7
C16 C11 C12 109.9(5)
C16 C11 C17 110.7(5)
C12 C11 C17 111.4(4)
C16 C11 N1 106.0(4)
C12 C11 N1 107.4(4)
C17 C11 N1 111.2(4)
C13 C12 C11 114.5(5)
C13 C12 H12A 108.6
C11 C12 H12A 108.6
C13 C12 H12B 108.6
C11 C12 H12B 108.6
H12A C12 H12B 107.6
C12 C13 C14 109.4(4)
C12 C13 H13A 109.8
C14 C13 H13A 109.8
C12 C13 H13B 109.8
C14 C13 H13B 109.8
H13A C13 H13B 108.2
C13 C14 C15 113.6(5)
C13 C14 H14A 108.8
C15 C14 H14A 108.8
C13 C14 H14B 108.8
C15 C14 H14B 108.8
H14A C14 H14B 107.7
C19 C15 C18 110.9(5)
C19 C15 C14 111.2(5)
C18 C15 C14 108.1(4)
C19 C15 N1 112.2(4)
C18 C15 N1 105.9(4)
C14 C15 N1 108.2(4)
C11 C16 H16A 109.5
C11 C16 H16B 109.5
H16A C16 H16B 109.5
C11 C16 H16C 109.5
H16A C16 H16C 109.5
H16B C16 H16C 109.5
C11 C17 H17A 109.5
C11 C17 H17B 109.5
H17A C17 H17B 109.5
C11 C17 H17C 109.5
H17A C17 H17C 109.5
H17B C17 H17C 109.5
C15 C18 H18A 109.5
C15 C18 H18B 109.5
H18A C18 H18B 109.5
C15 C18 H18C 109.5
H18A C18 H18C 109.5
H18B C18 H18C 109.5
C15 C19 H19A 109.5
C15 C19 H19B 109.5
H19A C19 H19B 109.5
C15 C19 H19C 109.5
H19A C19 H19C 109.5
H19B C19 H19C 109.5
C3 B1 C31 115.3(4)
C3 B1 C21 122.3(4)
C31 B1 C21 111.1(4)
C3 B1 B2 52.4(3)
C31 B1 B2 115.8(3)
C21 B1 B2 127.9(4)
C3 B1 H01 99(2)
C31 B1 H01 103(2)
C21 B1 H01 102(2)
B2 B1 H01 46.4(19)
C22 C21 C26 113.9(4)
C22 C21 B1 123.6(4)
C26 C21 B1 122.4(4)
F22 C22 C21 120.1(4)
F22 C22 C23 116.1(4)
C21 C22 C23 123.8(5)
F23 C23 C24 119.6(4)
F23 C23 C22 120.5(5)
C24 C23 C22 120.0(5)
F24 C24 C25 121.2(5)
F24 C24 C23 120.6(5)
C25 C24 C23 118.2(4)
F25 C25 C24 119.8(4)
F25 C25 C26 119.5(5)
C24 C25 C26 120.7(5)
F26 C26 C25 115.9(4)
F26 C26 C21 120.7(4)
C25 C26 C21 123.3(5)
C32 C31 C36 113.5(4)
C32 C31 B1 125.3(4)
C36 C31 B1 121.1(4)
F32 C32 C31 120.1(4)
F32 C32 C33 115.1(4)
C31 C32 C33 124.8(5)
F33 C33 C34 120.5(5)
F33 C33 C32 120.6(5)
C34 C33 C32 118.9(5)
F34 C34 C33 121.1(5)
F34 C34 C35 119.8(5)
C33 C34 C35 119.0(5)
F35 C35 C34 119.9(5)
F35 C35 C36 119.9(5)
C34 C35 C36 120.3(5)
F36 C36 C35 116.5(5)
F36 C36 C31 120.0(4)
C35 C36 C31 123.6(5)
C3 B2 C41 116.7(9)
C3 B2 C41A 125(2)
C41 B2 C41A 9(3)
C3 B2 C51 118.7(4)
C41 B2 C51 114.3(7)
C41A B2 C51 107.9(17)
C3 B2 B1 52.6(3)
C41 B2 B1 127.1(5)
C41A B2 B1 129.5(9)
C51 B2 B1 113.7(3)
C3 B2 H01 97(2)
C41 B2 H01 107(2)
C41A B2 H01 103(2)
C51 B2 H01 98.5(19)
B1 B2 H01 45(2)
C42 C41 C46 112.4(6)
C42 C41 B2 128.2(6)
C46 C41 B2 119.4(6)
F42 C42 C43 115.6(6)
F42 C42 C41 119.9(6)
C43 C42 C41 124.4(6)
F43 C43 C44 119.9(6)
F43 C43 C42 120.3(6)
C44 C43 C42 119.8(6)
C43 C44 C45 118.8(7)
C43 C44 F44 120.9(8)
C45 C44 F44 119.4(8)
F45 C45 C46 121.5(7)
F45 C45 C44 119.2(7)
C46 C45 C44 119.2(7)
F46 C46 C45 116.0(7)
F46 C46 C41 118.3(7)
C45 C46 C41 125.4(7)
C42A C41A C46A 111.2(13)
C42A C41A B2 128.9(13)
C46A C41A B2 119.8(12)
F42A C42A C43A 115.0(14)
F42A C42A C41A 121.0(14)
C43A C42A C41A 123.6(13)
F43A C43A C44A 117.3(14)
F43A C43A C42A 120.4(14)
C44A C43A C42A 122.2(14)
C43A C44A C45A 115.7(15)
C43A C44A F44A 120.5(18)
C45A C44A F44A 121(2)
F45A C45A C46A 121.0(16)
F45A C45A C44A 119.7(17)
C46A C45A C44A 119.2(15)
F46A C46A C45A 114.2(16)
F46A C46A C41A 118.8(17)
C45A C46A C41A 126.5(15)
C56 C51 C52 113.9(4)
C56 C51 B2 124.7(4)
C52 C51 B2 121.3(4)
F52 C52 C51 119.7(4)
F52 C52 C53 115.8(5)
C51 C52 C53 124.5(5)
F53 C53 C52 121.4(5)
F53 C53 C54 121.4(5)
C52 C53 C54 117.1(5)
F54 C54 C55 120.0(5)
F54 C54 C53 119.3(6)
C55 C54 C53 120.6(5)
C54 C55 F55 118.6(4)
C54 C55 C56 119.5(5)
F55 C55 C56 122.0(5)
F56 C56 C55 115.2(4)
F56 C56 C51 120.5(4)
C55 C56 C51 124.2(5)

loop_
_geom_bond_atom_site_label_1
_geom_bond_atom_site_label_2
_geom_bond_distance
N1 C1 1.532(5)
N1 C15 1.549(6)
N1 C11 1.570(6)
N1 H02 1.02(5)
C1 C2 1.506(6)
C1 H1A 0.9800
C1 H1B 0.9800
C2 C3 1.508(6)
C2 H2A 0.9800
C2 H2B 0.9800
C3 B2 1.593(7)
C3 B1 1.596(6)
C3 H3 0.9900
C11 C16 1.521(8)
C11 C12 1.525(7)
C11 C17 1.544(7)
C12 C13 1.505(9)
C12 H12A 0.9800
C12 H12B 0.9800
C13 C14 1.521(8)
C13 H13A 0.9800
C13 H13B 0.9800
C14 C15 1.539(7)
C14 H14A 0.9800
C14 H14B 0.9800
C15 C19 1.517(8)
C15 C18 1.521(8)
C16 H16A 0.9700
C16 H16B 0.9700
C16 H16C 0.9700
C17 H17A 0.9700
C17 H17B 0.9700
C17 H17C 0.9700
C18 H18A 0.9700
C18 H18B 0.9700
C18 H18C 0.9700
C19 H19A 0.9700
C19 H19B 0.9700
C19 H19C 0.9700
B1 C31 1.621(6)
B1 C21 1.627(6)
B1 B2 1.942(7)
B1 H01 1.38(5)
C21 C22 1.382(6)
C21 C26 1.391(6)
F22 C22 1.339(5)
C22 C23 1.382(7)
F23 C23 1.343(6)
C23 C24 1.372(7)
F24 C24 1.333(5)
C24 C25 1.368(7)
F25 C25 1.357(6)
C25 C26 1.373(6)
F26 C26 1.348(5)
C31 C32 1.382(6)
C31 C36 1.386(7)
F32 C32 1.355(6)
C32 C33 1.388(7)
F33 C33 1.333(6)
C33 C34 1.362(8)
F34 C34 1.336(6)
C34 C35 1.374(8)
F35 C35 1.359(6)
C35 C36 1.377(7)
F36 C36 1.350(6)
B2 C41 1.619(9)
B2 C41A 1.624(14)
B2 C51 1.631(6)
B2 H01 1.41(5)
C41 C42 1.382(8)
C41 C46 1.383(8)
F42 C42 1.347(7)
C42 C43 1.379(8)
F43 C43 1.350(7)
C43 C44 1.364(9)
F44 C44 1.384(10)
C44 C45 1.369(8)
F45 C45 1.344(7)
C45 C46 1.366(8)
F46 C46 1.359(7)
C41A C42A 1.376(13)
C41A C46A 1.384(14)
F42A C42A 1.350(13)
C42A C43A 1.372(12)
F43A C43A 1.354(13)
C43A C44A 1.369(13)
F44A C44A 1.375(14)
C44A C45A 1.370(13)
F45A C45A 1.350(13)
C45A C46A 1.369(13)
F46A C46A 1.357(13)
C51 C56 1.378(6)
C51 C52 1.381(7)
F52 C52 1.350(6)
C52 C53 1.388(7)
F53 C53 1.332(7)
C53 C54 1.388(8)
F54 C54 1.349(6)
C54 C55 1.351(8)
F55 C55 1.352(6)
C55 C56 1.364(6)
F56 C56 1.359(6)

loop_
_geom_torsion_atom_site_label_1
_geom_torsion_atom_site_label_2
_geom_torsion_atom_site_label_3
_geom_torsion_atom_site_label_4
_geom_torsion
C15 N1 C1 C2 111.9(4)
C11 N1 C1 C2 -111.5(4)
N1 C1 C2 C3 173.1(4)
C1 C2 C3 B2 80.7(5)
C1 C2 C3 B1 171.3(4)
C1 N1 C11 C16 58.9(5)
C15 N1 C11 C16 -166.4(4)
C1 N1 C11 C12 176.3(4)
C15 N1 C11 C12 -49.0(5)
C1 N1 C11 C17 -61.5(5)
C15 N1 C11 C17 73.2(5)
C16 C11 C12 C13 168.4(5)
C17 C11 C12 C13 -68.5(6)
N1 C11 C12 C13 53.5(6)
C11 C12 C13 C14 -59.9(6)
C12 C13 C14 C15 58.7(7)
C13 C14 C15 C19 71.4(7)
C13 C14 C15 C18 -166.7(5)
C13 C14 C15 N1 -52.4(6)
C1 N1 C15 C19 60.3(5)
C11 N1 C15 C19 -74.3(5)
C1 N1 C15 C18 -60.9(5)
C11 N1 C15 C18 164.5(4)
C1 N1 C15 C14 -176.6(4)
C11 N1 C15 C14 48.8(5)
C2 C3 B1 C31 140.4(4)
B2 C3 B1 C31 -104.0(4)
C2 C3 B1 C21 -0.2(7)
B2 C3 B1 C21 115.4(5)
C2 C3 B1 B2 -115.6(5)
C3 B1 C21 C22 -135.0(5)
C31 B1 C21 C22 83.1(5)
B2 B1 C21 C22 -69.9(6)
C3 B1 C21 C26 50.3(6)
C31 B1 C21 C26 -91.7(5)
B2 B1 C21 C26 115.3(5)
C26 C21 C22 F22 176.9(4)
B1 C21 C22 F22 1.7(7)
C26 C21 C22 C23 -2.8(7)
B1 C21 C22 C23 -178.0(4)
F22 C22 C23 F23 1.1(7)
C21 C22 C23 F23 -179.2(4)
F22 C22 C23 C24 -179.4(4)
C21 C22 C23 C24 0.3(8)
F23 C23 C24 F24 0.0(7)
C22 C23 C24 F24 -179.5(4)
F23 C23 C24 C25 -179.6(4)
C22 C23 C24 C25 0.9(7)
F24 C24 C25 F25 -1.0(7)
C23 C24 C25 F25 178.5(4)
F24 C24 C25 C26 -179.0(4)
C23 C24 C25 C26 0.6(7)
F25 C25 C26 F26 -2.2(6)
C24 C25 C26 F26 175.7(4)
F25 C25 C26 C21 178.6(4)
C24 C25 C26 C21 -3.4(7)
C22 C21 C26 F26 -174.8(4)
B1 C21 C26 F26 0.5(6)
C22 C21 C26 C25 4.3(6)
B1 C21 C26 C25 179.6(4)
C3 B1 C31 C32 128.1(5)
C21 B1 C31 C32 -87.1(5)
B2 B1 C31 C32 69.5(5)
C3 B1 C31 C36 -56.0(6)
C21 B1 C31 C36 88.9(5)
B2 B1 C31 C36 -114.6(4)
C36 C31 C32 F32 -179.6(4)
B1 C31 C32 F32 -3.3(7)
C36 C31 C32 C33 0.7(7)
B1 C31 C32 C33 176.9(4)
F32 C32 C33 F33 -0.7(7)
C31 C32 C33 F33 179.1(4)
F32 C32 C33 C34 179.1(4)
C31 C32 C33 C34 -1.1(7)
F33 C33 C34 F34 -0.4(8)
C32 C33 C34 F34 179.8(4)
F33 C33 C34 C35 -179.1(5)
C32 C33 C34 C35 1.1(7)
F34 C34 C35 F35 1.4(7)
C33 C34 C35 F35 -179.9(4)
F34 C34 C35 C36 -179.5(4)
C33 C34 C35 C36 -0.7(7)
F35 C35 C36 F36 0.3(6)
C34 C35 C36 F36 -178.9(4)
F35 C35 C36 C31 179.5(4)
C34 C35 C36 C31 0.3(7)
C32 C31 C36 F36 178.9(4)
B1 C31 C36 F36 2.5(6)
C32 C31 C36 C35 -0.3(6)
B1 C31 C36 C35 -176.7(4)
C2 C3 B2 C41 1.7(6)
B1 C3 B2 C41 -117.8(5)
C2 C3 B2 C41A 3.3(10)
B1 C3 B2 C41A -116.1(9)
C2 C3 B2 C51 -141.5(4)
B1 C3 B2 C51 99.0(4)
C2 C3 B2 B1 119.4(4)
C31 B1 B2 C3 103.2(4)
C21 B1 B2 C3 -104.9(5)
C3 B1 B2 C41 97.5(10)
C31 B1 B2 C41 -159.3(10)
C21 B1 B2 C41 -7.4(11)
C3 B1 B2 C41A 108(3)
C31 B1 B2 C41A -149(3)
C21 B1 B2 C41A 3(3)
C3 B1 B2 C51 -109.0(4)
C31 B1 B2 C51 -5.8(5)
C21 B1 B2 C51 146.2(4)
C3 B2 C41 C42 83.7(19)
C41A B2 C41 C42 -87(6)
C51 B2 C41 C42 -131.5(16)
B1 B2 C41 C42 22(2)
C3 B2 C41 C46 -98.1(18)
C41A B2 C41 C46 91(7)
C51 B2 C41 C46 47(2)
B1 B2 C41 C46 -159.9(14)
C46 C41 C42 F42 176.8(14)
B2 C41 C42 F42 -5(2)
C46 C41 C42 C43 -1(2)
B2 C41 C42 C43 177.2(13)
F42 C42 C43 F43 -0.2(14)
C41 C42 C43 F43 177.8(13)
F42 C42 C43 C44 -177.5(11)
C41 C42 C43 C44 1(2)
F43 C43 C44 C45 -177.1(13)
C42 C43 C44 C45 0(2)
F43 C43 C44 F44 14(2)
C42 C43 C44 F44 -168.9(14)
C43 C44 C45 F45 176.4(13)
F44 C44 C45 F45 -14(2)
C43 C44 C45 C46 0(3)
F44 C44 C45 C46 169.1(18)
F45 C45 C46 F46 -3(3)
C44 C45 C46 F46 173.6(16)
F45 C45 C46 C41 -177.0(19)
C44 C45 C46 C41 0(3)
C42 C41 C46 F46 -172.9(16)
B2 C41 C46 F46 9(3)
C42 C41 C46 C45 1(3)
B2 C41 C46 C45 -177.4(17)
C3 B2 C41A C42A 90(5)
C41 B2 C41A C42A 100(9)
C51 B2 C41A C42A -122(4)
B1 B2 C41A C42A 23(6)
C3 B2 C41A C46A -93(5)
C41 B2 C41A C46A -83(6)
C51 B2 C41A C46A 55(5)
B1 B2 C41A C46A -161(4)
C46A C41A C42A F42A 180(4)
B2 C41A C42A F42A -3(6)
C46A C41A C42A C43A 8(6)
B2 C41A C42A C43A -175(3)
F42A C42A C43A F43A 4(4)
C41A C42A C43A F43A 177(4)
F42A C42A C43A C44A -172(3)
C41A C42A C43A C44A 1(5)
F43A C43A C44A C45A 173(4)
C42A C43A C44A C45A -11(6)
F43A C43A C44A F44A -25(5)
C42A C43A C44A F44A 151(3)
C43A C44A C45A F45A -164(4)
F44A C44A C45A F45A 34(7)
C43A C44A C45A C46A 13(7)
F44A C44A C45A C46A -149(5)
F45A C45A C46A F46A 1(8)
C44A C45A C46A F46A -176(4)
F45A C45A C46A C41A 173(5)
C44A C45A C46A C41A -4(9)
C42A C41A C46A F46A 165(4)
B2 C41A C46A F46A -12(8)
C42A C41A C46A C45A -6(9)
B2 C41A C46A C45A 177(5)
C3 B2 C51 C56 34.7(6)
C41 B2 C51 C56 -109.4(7)
C41A B2 C51 C56 -115.7(14)
B1 B2 C51 C56 93.6(5)
C3 B2 C51 C52 -148.4(4)
C41 B2 C51 C52 67.6(8)
C41A B2 C51 C52 61.2(14)
B1 B2 C51 C52 -89.5(5)
C56 C51 C52 F52 175.8(4)
B2 C51 C52 F52 -1.5(7)
C56 C51 C52 C53 -3.6(7)
B2 C51 C52 C53 179.2(5)
F52 C52 C53 F53 0.3(8)
C51 C52 C53 F53 179.7(5)
F52 C52 C53 C54 -176.9(5)
C51 C52 C53 C54 2.5(8)
F53 C53 C54 F54 3.1(9)
C52 C53 C54 F54 -179.7(5)
F53 C53 C54 C55 -178.1(5)
C52 C53 C54 C55 -0.8(9)
F54 C54 C55 F55 -0.9(8)
C53 C54 C55 F55 -179.7(5)
F54 C54 C55 C56 179.5(5)
C53 C54 C55 C56 0.6(8)
C54 C55 C56 F56 177.8(5)
F55 C55 C56 F56 -1.8(7)
C54 C55 C56 C51 -2.0(8)
F55 C55 C56 C51 178.3(4)
C52 C51 C56 F56 -176.5(4)
B2 C51 C56 F56 0.6(7)
C52 C51 C56 C55 3.4(7)
B2 C51 C56 C55 -179.5(4)

loop_
_platon_squeeze_void_nr
_platon_squeeze_void_average_x
_platon_squeeze_void_average_y
_platon_squeeze_void_average_z
_platon_squeeze_void_volume
_platon_squeeze_void_count_electrons
_platon_squeeze_void_content
1 0.000 0.021 0.500 428 60 ' '
2 0.500 0.412 1.000 428 60 ' '
